data_4065080
loop_
_publ_author_name
'Wooles, Ashley J.'
'Gregson, Matthew'
'Cooper, Oliver J.'
'Middleton-Gear, Amy'
'Mills, David P.'
'Lewis, William'
'Blake, Alexander J.'
'Liddle, Stephen T.'

_publ_section_title
;
 Group 1 Bis(iminophosphorano)methanides, Part 1:N-Alkyl and Silyl
 Derivatives of the Sterically Demanding Methanes H2C(PPh2NR)2(R =
 Adamantyl and Trimethylsilyl)
;
_journal_issue 20
_journal_name_full Organometallics
_journal_page_first 5314
_journal_paper_doi 10.1021/om200553s
_journal_volume 30
_journal_year 2011
_chemical_formula_moiety '2(C49 H59 I2 La N2 O P2), 3(C4 H8 O)'
_chemical_formula_sum 'C110 H142 I4 La2 N4 O5 P4'
_chemical_formula_weight 2509.58
_chemical_name_systematic
; 
 ? 
;
_space_group_IT_number 14
_symmetry_cell_setting monoclinic
_symmetry_space_group_name_Hall '-P 2ybc'
_symmetry_space_group_name_H-M 'P 1 21/c 1'
_atom_sites_solution_hydrogens geom
_atom_sites_solution_primary direct
_atom_sites_solution_secondary difmap
_audit_creation_method 'enCIFer editing of SHELXL97 CIF output'
_cell_angle_alpha 90.00
_cell_angle_beta 90.184(1)
_cell_angle_gamma 90.00
_cell_formula_units_Z 4
_cell_length_a 13.0440(8)
_cell_length_b 39.599(2)
_cell_length_c 20.1193(12)
_cell_measurement_reflns_used 37123
_cell_measurement_temperature 90(2)
_cell_measurement_theta_max 27.5
_cell_measurement_theta_min 2.27
_cell_volume 10392.2(10)
_computing_cell_refinement 'Bruker SAINT version 6.36A (Bruker, 2000)'
_computing_data_collection 'Bruker SMART version 5.625 (Bruker, 2001)'
_computing_data_reduction 'Bruker SAINT; SHELXTL (Sheldrick, 2008)'
_computing_molecular_graphics 'SHELXTL (Sheldrick, 2008)'
_computing_publication_material 'enCIFer (Allen et al., 2004); PLATON (Spek, 2009)'
_computing_structure_refinement 'SHELXL97 (Sheldrick, 2008)'
_computing_structure_solution 'SHELXTL (Sheldrick, 2008)'
_diffrn_ambient_temperature 90(2)
_diffrn_measured_fraction_theta_full 0.989
_diffrn_measured_fraction_theta_max 0.989
_diffrn_measurement_device_type 'Bruker SMART APEX CCD diffractometer'
_diffrn_measurement_method '\w rotation with narrow frames'
_diffrn_radiation_monochromator graphite
_diffrn_radiation_source 'normal-focus sealed tube'
_diffrn_radiation_type MoK\a
_diffrn_radiation_wavelength 0.71073
_diffrn_reflns_av_R_equivalents 0.0247
_diffrn_reflns_av_sigmaI/netI 0.027
_diffrn_reflns_limit_h_max 15
_diffrn_reflns_limit_h_min -15
_diffrn_reflns_limit_k_max 47
_diffrn_reflns_limit_k_min -47
_diffrn_reflns_limit_l_max 23
_diffrn_reflns_limit_l_min -23
_diffrn_reflns_number 53355
_diffrn_reflns_theta_full 25.00
_diffrn_reflns_theta_max 25.00
_diffrn_reflns_theta_min 1.93
_diffrn_standards_decay_% 0
_diffrn_standards_number 0
_exptl_absorpt_coefficient_mu 2.115
_exptl_absorpt_correction_T_max 0.746
_exptl_absorpt_correction_T_min 0.597
_exptl_absorpt_correction_type multi-scan
_exptl_absorpt_process_details 'SADABS 2007/2'
_exptl_crystal_colour colourless
_exptl_crystal_density_diffrn 1.604
_exptl_crystal_density_method 'not measured'
_exptl_crystal_description block
_exptl_crystal_F_000 5024
_exptl_crystal_size_max 0.15
_exptl_crystal_size_mid 0.11
_exptl_crystal_size_min 0.06
_refine_diff_density_max 1.72
_refine_diff_density_min -0.54
_refine_diff_density_rms 0.09
_refine_ls_extinction_method none
_refine_ls_goodness_of_fit_ref 1.11
_refine_ls_hydrogen_treatment constr
_refine_ls_matrix_type full
_refine_ls_number_parameters 1164
_refine_ls_number_reflns 18112
_refine_ls_number_restraints 0
_refine_ls_restrained_S_all 1.11
_refine_ls_R_factor_all 0.0288
_refine_ls_R_factor_gt 0.0266
_refine_ls_shift/su_max 0.004
_refine_ls_shift/su_mean 0.000
_refine_ls_structure_factor_coef Fsqd
_refine_ls_weighting_details 'calc w=1/[\s^2^(Fo^2^)+(0.036P)^2^+13.821P] where P=(Fo^2^+2Fc^2^)/3'
_refine_ls_weighting_scheme calc
_refine_ls_wR_factor_gt 0.0700
_refine_ls_wR_factor_ref 0.0712
_reflns_number_gt 17199
_reflns_number_total 18112
_reflns_threshold_expression I>2\s(I)
_cod_data_source_file om200553s_si_001.cif
_cod_data_source_block 10
_cod_original_cell_volume 10392.2(11)
_cod_original_sg_symbol_Hall '-P 2ybc  '
_cod_original_sg_symbol_H-M 'P 21/c  '
_cod_database_code 4065080

loop_
_symmetry_equiv_pos_as_xyz
'x, y, z'
'-x, y+1/2, -z+1/2'
'-x, -y, -z'
'x, -y-1/2, z-1/2'

loop_
_atom_site_label
_atom_site_type_symbol
_atom_site_fract_x
_atom_site_fract_y
_atom_site_fract_z
_atom_site_U_iso_or_equiv
_atom_site_adp_type
_atom_site_occupancy
_atom_site_symmetry_multiplicity
_atom_site_calc_flag
_atom_site_refinement_flags
_atom_site_disorder_assembly
_atom_site_disorder_group
La1 La 0.142331(19) 0.648190(5) 0.264508(11) 0.01215(6) Uani 1 1 d . A 1
La2 La 0.641739(18) 0.649018(6) 0.719077(12) 0.01224(6) Uani 1 1 d . B 1
I1 I 0.31725(2) 0.594088(7) 0.233502(15) 0.02101(7) Uani 1 1 d . A 1
I2 I 0.02550(2) 0.715482(6) 0.312043(14) 0.01851(7) Uani 1 1 d . A 1
I3 I 0.81390(2) 0.594170(7) 0.751127(15) 0.02298(7) Uani 1 1 d . B 1
I4 I 0.52756(2) 0.716583(7) 0.668938(14) 0.01906(7) Uani 1 1 d . B 1
P1 P -0.00242(8) 0.63386(3) 0.13665(5) 0.0132(2) Uani 1 1 d . A .
P2 P -0.04514(8) 0.59436(3) 0.27399(5) 0.0132(2) Uani 1 1 d . A .
P3 P 0.45607(8) 0.59453(3) 0.70947(5) 0.0129(2) Uani 1 1 d . B .
P4 P 0.49678(8) 0.63562(3) 0.84605(5) 0.0127(2) Uani 1 1 d . B .
O1 O 0.2914(2) 0.68100(7) 0.32354(14) 0.0171(6) Uani 1 1 d . . .
O2 O 0.7923(2) 0.68088(7) 0.66091(15) 0.0195(7) Uani 1 1 d . . .
O5 O 0.7522(3) 0.50468(11) 0.97761(18) 0.0405(9) Uani 1 1 d . . .
N1 N 0.0898(3) 0.65990(9) 0.15171(17) 0.0151(7) Uani 1 1 d . . .
N2 N 0.0224(3) 0.61495(8) 0.32770(16) 0.0136(7) Uani 1 1 d . . .
N3 N 0.5238(3) 0.61486(8) 0.65567(16) 0.0132(7) Uani 1 1 d . . .
N4 N 0.5914(3) 0.66116(8) 0.83220(17) 0.0131(7) Uani 1 1 d . . .
C1 C 0.0095(3) 0.60313(10) 0.1976(2) 0.0143(8) Uani 1 1 d . . .
H1 H 0.0480 0.5831 0.1805 0.017 Uiso 1 1 calc R A 1
C2 C -0.1289(3) 0.65307(10) 0.1372(2) 0.0162(9) Uani 1 1 d . . .
C3 C -0.2156(3) 0.63509(11) 0.1159(2) 0.0190(9) Uani 1 1 d . A .
H3 H -0.2087 0.6126 0.1002 0.023 Uiso 1 1 calc R . .
C4 C -0.3111(3) 0.65021(11) 0.1178(2) 0.0208(9) Uani 1 1 d . . .
H4 H -0.3697 0.6381 0.1032 0.025 Uiso 1 1 calc R A .
C5 C -0.3218(4) 0.68292(12) 0.1409(2) 0.0235(10) Uani 1 1 d . A .
H5 H -0.3876 0.6932 0.1413 0.028 Uiso 1 1 calc R . .
C6 C -0.2377(3) 0.70075(11) 0.1632(2) 0.0220(10) Uani 1 1 d . . .
H6 H -0.2455 0.7231 0.1794 0.026 Uiso 1 1 calc R A .
C7 C -0.1412(3) 0.68565(10) 0.1617(2) 0.0185(9) Uani 1 1 d . A .
H7 H -0.0833 0.6977 0.1777 0.022 Uiso 1 1 calc R . .
C8 C 0.0096(3) 0.61331(10) 0.0565(2) 0.0152(9) Uani 1 1 d . . .
C9 C 0.0865(4) 0.58896(11) 0.0481(2) 0.0221(10) Uani 1 1 d . A .
H9 H 0.1280 0.5827 0.0849 0.027 Uiso 1 1 calc R . .
C10 C 0.1028(4) 0.57395(12) -0.0129(2) 0.0254(11) Uani 1 1 d . . .
H10 H 0.1553 0.5575 -0.0177 0.030 Uiso 1 1 calc R A .
C11 C 0.0425(4) 0.58292(12) -0.0670(2) 0.0273(11) Uani 1 1 d . A .
H11 H 0.0534 0.5725 -0.1090 0.033 Uiso 1 1 calc R . .
C12 C -0.0334(4) 0.60700(12) -0.0600(2) 0.0262(10) Uani 1 1 d . . .
H12 H -0.0749 0.6131 -0.0970 0.031 Uiso 1 1 calc R A .
C13 C -0.0491(3) 0.62233(12) 0.0013(2) 0.0202(9) Uani 1 1 d . A .
H13 H -0.1005 0.6392 0.0056 0.024 Uiso 1 1 calc R . .
C14 C 0.1444(3) 0.68549(10) 0.1119(2) 0.0142(8) Uani 1 1 d . A .
C15 C 0.2352(3) 0.69701(11) 0.1555(2) 0.0164(9) Uani 1 1 d . . .
H15A H 0.2085 0.7060 0.1980 0.020 Uiso 1 1 calc R A .
H15B H 0.2788 0.6772 0.1659 0.020 Uiso 1 1 calc R . .
C16 C 0.0794(3) 0.71677(10) 0.0955(2) 0.0179(9) Uani 1 1 d . . .
H16A H 0.0215 0.7101 0.0663 0.021 Uiso 1 1 calc R A .
H16B H 0.0507 0.7262 0.1370 0.021 Uiso 1 1 calc R . .
C17 C 0.1902(3) 0.67145(10) 0.0468(2) 0.0152(8) Uani 1 1 d . . .
H17A H 0.2338 0.6516 0.0569 0.018 Uiso 1 1 calc R A .
H17B H 0.1342 0.6640 0.0169 0.018 Uiso 1 1 calc R . .
C18 C 0.2546(3) 0.69862(11) 0.0120(2) 0.0186(9) Uani 1 1 d . A .
H18 H 0.2830 0.6892 -0.0302 0.022 Uiso 1 1 calc R . .
C19 C 0.1865(4) 0.72931(11) -0.0042(2) 0.0216(10) Uani 1 1 d . . .
H19A H 0.2273 0.7467 -0.0276 0.026 Uiso 1 1 calc R A .
H19B H 0.1294 0.7223 -0.0336 0.026 Uiso 1 1 calc R . .
C20 C 0.1438(4) 0.74391(11) 0.0606(2) 0.0222(10) Uani 1 1 d . A .
H20 H 0.0997 0.7639 0.0503 0.027 Uiso 1 1 calc R . .
C21 C 0.2326(4) 0.75469(11) 0.1058(2) 0.0244(10) Uani 1 1 d . . .
H21A H 0.2735 0.7724 0.0836 0.029 Uiso 1 1 calc R A .
H21B H 0.2051 0.7642 0.1476 0.029 Uiso 1 1 calc R . .
C22 C 0.3009(4) 0.72429(11) 0.1217(2) 0.0213(10) Uani 1 1 d . A .
H22 H 0.3586 0.7312 0.1516 0.026 Uiso 1 1 calc R . .
C23 C 0.3430(3) 0.70971(11) 0.0570(2) 0.0203(9) Uani 1 1 d . . .
H23A H 0.3876 0.6901 0.0669 0.024 Uiso 1 1 calc R A .
H23B H 0.3847 0.7270 0.0340 0.024 Uiso 1 1 calc R . .
C24 C -0.0361(3) 0.54881(10) 0.2864(2) 0.0155(9) Uani 1 1 d . . .
C25 C 0.0555(3) 0.53306(10) 0.2692(2) 0.0181(9) Uani 1 1 d . A .
H25 H 0.1091 0.5458 0.2494 0.022 Uiso 1 1 calc R . .
C26 C 0.0689(4) 0.49860(11) 0.2808(2) 0.0212(10) Uani 1 1 d . . .
H26 H 0.1314 0.4880 0.2687 0.025 Uiso 1 1 calc R A .
C27 C -0.0079(4) 0.47980(11) 0.3098(2) 0.0219(10) Uani 1 1 d . A .
H27 H 0.0018 0.4563 0.3174 0.026 Uiso 1 1 calc R . .
C28 C -0.0984(4) 0.49503(11) 0.3276(2) 0.0229(10) Uani 1 1 d . . .
H28 H -0.1516 0.4821 0.3472 0.027 Uiso 1 1 calc R A .
C29 C -0.1123(3) 0.52968(11) 0.3167(2) 0.0198(9) Uani 1 1 d . A .
H29 H -0.1743 0.5402 0.3302 0.024 Uiso 1 1 calc R . .
C30 C -0.1805(3) 0.60511(10) 0.27430(19) 0.0141(8) Uani 1 1 d . . .
C31 C -0.2537(3) 0.58322(11) 0.2464(2) 0.0176(9) Uani 1 1 d . A .
H31 H -0.2329 0.5620 0.2290 0.021 Uiso 1 1 calc R . .
C32 C -0.3558(3) 0.59234(11) 0.2443(2) 0.0219(10) Uani 1 1 d . . .
H32 H -0.4055 0.5772 0.2268 0.026 Uiso 1 1 calc R A .
C33 C -0.3853(3) 0.62376(12) 0.2678(2) 0.0211(10) Uani 1 1 d . A .
H33 H -0.4556 0.6300 0.2669 0.025 Uiso 1 1 calc R . .
C34 C -0.3135(3) 0.64607(11) 0.2926(2) 0.0185(9) Uani 1 1 d . . .
H34 H -0.3342 0.6679 0.3069 0.022 Uiso 1 1 calc R A .
C35 C -0.2112(3) 0.63675(10) 0.2968(2) 0.0159(9) Uani 1 1 d . A .
H35 H -0.1622 0.6519 0.3150 0.019 Uiso 1 1 calc R . .
C36 C 0.0281(3) 0.61363(10) 0.4012(2) 0.0136(8) Uani 1 1 d . A .
C37 C 0.1303(3) 0.63115(11) 0.4204(2) 0.0161(9) Uani 1 1 d . . .
H37A H 0.1881 0.6189 0.3998 0.019 Uiso 1 1 calc R A .
H37B H 0.1303 0.6545 0.4029 0.019 Uiso 1 1 calc R . .
C38 C -0.0602(3) 0.63313(11) 0.4339(2) 0.0162(9) Uani 1 1 d . . .
H38A H -0.1261 0.6218 0.4238 0.019 Uiso 1 1 calc R A .
H38B H -0.0632 0.6563 0.4157 0.019 Uiso 1 1 calc R . .
C39 C 0.0308(4) 0.57772(10) 0.4306(2) 0.0194(9) Uani 1 1 d . . .
H39A H -0.0340 0.5659 0.4198 0.023 Uiso 1 1 calc R A .
H39B H 0.0878 0.5649 0.4103 0.023 Uiso 1 1 calc R . .
C40 C -0.0423(4) 0.59858(11) 0.5378(2) 0.0210(10) Uani 1 1 d . . .
H40A H -0.0328 0.5994 0.5866 0.025 Uiso 1 1 calc R A .
H40B H -0.1084 0.5873 0.5282 0.025 Uiso 1 1 calc R . .
C41 C -0.0440(3) 0.63459(11) 0.5097(2) 0.0190(9) Uani 1 1 d . A .
H41 H -0.1018 0.6474 0.5303 0.023 Uiso 1 1 calc R . .
C42 C 0.0573(3) 0.65220(11) 0.5263(2) 0.0188(9) Uani 1 1 d . . .
H42A H 0.0661 0.6536 0.5752 0.023 Uiso 1 1 calc R A .
H42B H 0.0569 0.6754 0.5083 0.023 Uiso 1 1 calc R . .
C43 C 0.1458(3) 0.63207(11) 0.4959(2) 0.0176(9) Uani 1 1 d . A .
H43 H 0.2122 0.6435 0.5065 0.021 Uiso 1 1 calc R . .
C44 C 0.1476(4) 0.59605(11) 0.5237(2) 0.0209(9) Uani 1 1 d . . .
H44A H 0.1569 0.5966 0.5725 0.025 Uiso 1 1 calc R A .
H44B H 0.2054 0.5833 0.5041 0.025 Uiso 1 1 calc R . .
C45 C 0.0452(4) 0.57877(11) 0.5061(2) 0.0212(9) Uani 1 1 d . A .
H45 H 0.0454 0.5552 0.5239 0.025 Uiso 1 1 calc R . .
C46 C 0.3972(3) 0.67923(11) 0.3027(2) 0.0172(9) Uani 1 1 d . A .
H46A H 0.4017 0.6751 0.2543 0.021 Uiso 1 1 calc R . .
H46B H 0.4336 0.6608 0.3264 0.021 Uiso 1 1 calc R . .
C47 C 0.4427(3) 0.71318(10) 0.3204(2) 0.0206(10) Uani 1 1 d . . .
H47A H 0.4253 0.7305 0.2866 0.025 Uiso 1 1 calc R A .
H47B H 0.5182 0.7118 0.3251 0.025 Uiso 1 1 calc R . .
C48 C 0.3917(3) 0.72085(11) 0.3867(2) 0.0186(9) Uani 1 1 d . A .
H48A H 0.3856 0.7455 0.3939 0.022 Uiso 1 1 calc R . .
H48B H 0.4307 0.7108 0.4241 0.022 Uiso 1 1 calc R . .
C49 C 0.2860(3) 0.70441(11) 0.3795(2) 0.0193(9) Uani 1 1 d . A .
H49A H 0.2680 0.6921 0.4207 0.023 Uiso 1 1 calc R . .
H49B H 0.2332 0.7219 0.3711 0.023 Uiso 1 1 calc R . .
C50 C 0.5106(3) 0.60497(10) 0.7853(2) 0.0159(9) Uani 1 1 d . . .
H50 H 0.5501 0.5853 0.8033 0.019 Uiso 1 1 calc R B 1
C51 C 0.3212(3) 0.60475(10) 0.7087(2) 0.0153(8) Uani 1 1 d . . .
C52 C 0.2491(3) 0.58273(11) 0.7361(2) 0.0166(9) Uani 1 1 d . B .
H52 H 0.2701 0.5612 0.7521 0.020 Uiso 1 1 calc R . .
C53 C 0.1476(3) 0.59214(11) 0.7401(2) 0.0199(9) Uani 1 1 d . . .
H53 H 0.0990 0.5771 0.7589 0.024 Uiso 1 1 calc R B .
C54 C 0.1158(3) 0.62346(12) 0.7169(2) 0.0216(10) Uani 1 1 d . B .
H54 H 0.0454 0.6296 0.7189 0.026 Uiso 1 1 calc R . .
C55 C 0.1873(3) 0.64595(11) 0.6907(2) 0.0193(9) Uani 1 1 d . . .
H55 H 0.1661 0.6676 0.6759 0.023 Uiso 1 1 calc R B .
C56 C 0.2893(3) 0.63651(10) 0.6865(2) 0.0149(9) Uani 1 1 d . B .
H56 H 0.3380 0.6518 0.6684 0.018 Uiso 1 1 calc R . .
C57 C 0.4635(3) 0.54871(10) 0.7004(2) 0.0152(8) Uani 1 1 d . . .
C58 C 0.5458(3) 0.53119(11) 0.7288(2) 0.0208(9) Uani 1 1 d . B .
H58 H 0.5952 0.5431 0.7545 0.025 Uiso 1 1 calc R . .
C59 C 0.5559(4) 0.49656(11) 0.7198(2) 0.0253(10) Uani 1 1 d . . .
H59 H 0.6113 0.4849 0.7402 0.030 Uiso 1 1 calc R B .
C60 C 0.4859(4) 0.47900(10) 0.6813(2) 0.0220(10) Uani 1 1 d . B .
H60 H 0.4937 0.4554 0.6746 0.026 Uiso 1 1 calc R . .
C61 C 0.4040(3) 0.49617(11) 0.6524(2) 0.0203(9) Uani 1 1 d . . .
H61 H 0.3558 0.4843 0.6258 0.024 Uiso 1 1 calc R B .
C62 C 0.3925(3) 0.53086(10) 0.6624(2) 0.0169(9) Uani 1 1 d . B .
H62 H 0.3358 0.5424 0.6432 0.020 Uiso 1 1 calc R . .
C63 C 0.5282(3) 0.61354(10) 0.5822(2) 0.0154(8) Uani 1 1 d . B .
C64 C 0.5297(4) 0.57778(10) 0.5525(2) 0.0188(9) Uani 1 1 d . . .
H64A H 0.5866 0.5647 0.5725 0.023 Uiso 1 1 calc R B .
H64B H 0.4646 0.5661 0.5632 0.023 Uiso 1 1 calc R . .
C65 C 0.4405(3) 0.63364(10) 0.5492(2) 0.0157(9) Uani 1 1 d . . .
H65A H 0.3741 0.6228 0.5596 0.019 Uiso 1 1 calc R B .
H65B H 0.4393 0.6569 0.5674 0.019 Uiso 1 1 calc R . .
C66 C 0.6300(3) 0.63076(11) 0.5635(2) 0.0167(9) Uani 1 1 d . . .
H66A H 0.6311 0.6539 0.5819 0.020 Uiso 1 1 calc R B .
H66B H 0.6877 0.6181 0.5836 0.020 Uiso 1 1 calc R . .
C67 C 0.5432(4) 0.57930(11) 0.4768(2) 0.0213(9) Uani 1 1 d . B .
H67 H 0.5431 0.5558 0.4585 0.026 Uiso 1 1 calc R . .
C68 C 0.4555(3) 0.59953(11) 0.4444(2) 0.0196(9) Uani 1 1 d . . .
H68A H 0.4657 0.6007 0.3958 0.024 Uiso 1 1 calc R B .
H68B H 0.3891 0.5882 0.4531 0.024 Uiso 1 1 calc R . .
C69 C 0.4544(3) 0.63520(10) 0.4736(2) 0.0161(9) Uani 1 1 d . B .
H69 H 0.3968 0.6484 0.4534 0.019 Uiso 1 1 calc R . .
C70 C 0.5571(3) 0.65268(11) 0.4581(2) 0.0188(9) Uani 1 1 d . . .
H70A H 0.5662 0.6544 0.4094 0.023 Uiso 1 1 calc R B .
H70B H 0.5571 0.6758 0.4768 0.023 Uiso 1 1 calc R . .
C71 C 0.6449(3) 0.63247(11) 0.4882(2) 0.0177(9) Uani 1 1 d . B .
H71 H 0.7115 0.6438 0.4779 0.021 Uiso 1 1 calc R . .
C72 C 0.6452(4) 0.59632(11) 0.4603(2) 0.0209(9) Uani 1 1 d . . .
H72A H 0.6548 0.5969 0.4115 0.025 Uiso 1 1 calc R B .
H72B H 0.7025 0.5833 0.4800 0.025 Uiso 1 1 calc R . .
C73 C 0.3714(3) 0.65549(10) 0.8429(2) 0.0145(8) Uani 1 1 d . . .
C74 C 0.2819(3) 0.63897(11) 0.8631(2) 0.0181(9) Uani 1 1 d . B .
H74 H 0.2856 0.6163 0.8787 0.022 Uiso 1 1 calc R . .
C75 C 0.1887(3) 0.65514(11) 0.8607(2) 0.0198(9) Uani 1 1 d . . .
H75 H 0.1289 0.6438 0.8756 0.024 Uiso 1 1 calc R B .
C76 C 0.1810(3) 0.68814(12) 0.8366(2) 0.0214(9) Uani 1 1 d . B .
H76 H 0.1166 0.6993 0.8356 0.026 Uiso 1 1 calc R . .
C77 C 0.2678(3) 0.70419(11) 0.8145(2) 0.0189(9) Uani 1 1 d . . .
H77 H 0.2628 0.7264 0.7968 0.023 Uiso 1 1 calc R B .
C78 C 0.3627(3) 0.68835(10) 0.8176(2) 0.0166(8) Uani 1 1 d . B .
H78 H 0.4221 0.6999 0.8025 0.020 Uiso 1 1 calc R . .
C79 C 0.5035(3) 0.61504(10) 0.9271(2) 0.0155(9) Uani 1 1 d . . .
C80 C 0.4408(3) 0.62414(12) 0.9800(2) 0.0204(9) Uani 1 1 d . B .
H80 H 0.3939 0.6423 0.9751 0.025 Uiso 1 1 calc R . .
C81 C 0.4463(4) 0.60681(12) 1.0396(2) 0.0242(10) Uani 1 1 d . . .
H81 H 0.4019 0.6129 1.0750 0.029 Uiso 1 1 calc R B .
C82 C 0.5158(4) 0.58070(12) 1.0485(2) 0.0256(10) Uani 1 1 d . B .
H82 H 0.5185 0.5688 1.0894 0.031 Uiso 1 1 calc R . .
C83 C 0.5816(4) 0.57210(12) 0.9967(2) 0.0263(11) Uani 1 1 d . . .
H83 H 0.6303 0.5545 1.0026 0.032 Uiso 1 1 calc R B .
C84 C 0.5759(4) 0.58921(11) 0.9369(2) 0.0214(10) Uani 1 1 d . B .
H84 H 0.6215 0.5834 0.9020 0.026 Uiso 1 1 calc R . .
C85 C 0.6473(3) 0.68628(10) 0.8727(2) 0.0146(8) Uani 1 1 d . B .
C86 C 0.7371(3) 0.69771(11) 0.8285(2) 0.0192(9) Uani 1 1 d . . .
H86A H 0.7098 0.7073 0.7866 0.023 Uiso 1 1 calc R B .
H86B H 0.7800 0.6779 0.8172 0.023 Uiso 1 1 calc R . .
C87 C 0.5826(3) 0.71726(10) 0.8894(2) 0.0179(9) Uani 1 1 d . . .
H87A H 0.5249 0.7106 0.9183 0.021 Uiso 1 1 calc R B .
H87B H 0.5539 0.7270 0.8480 0.021 Uiso 1 1 calc R . .
C88 C 0.6924(3) 0.67155(10) 0.9372(2) 0.0149(8) Uani 1 1 d . . .
H88A H 0.6361 0.6643 0.9669 0.018 Uiso 1 1 calc R B .
H88B H 0.7348 0.6515 0.9267 0.018 Uiso 1 1 calc R . .
C89 C 0.6487(4) 0.74395(11) 0.9251(2) 0.0229(10) Uani 1 1 d . B .
H89 H 0.6053 0.7640 0.9360 0.028 Uiso 1 1 calc R . .
C90 C 0.6914(4) 0.72894(12) 0.9889(2) 0.0238(10) Uani 1 1 d . . .
H90A H 0.6344 0.7220 1.0182 0.029 Uiso 1 1 calc R B .
H90B H 0.7328 0.7461 1.0127 0.029 Uiso 1 1 calc R . .
C91 C 0.7586(3) 0.69819(10) 0.9726(2) 0.0176(9) Uani 1 1 d . B .
H91 H 0.7866 0.6884 1.0148 0.021 Uiso 1 1 calc R . .
C92 C 0.8474(4) 0.70940(11) 0.9282(2) 0.0227(10) Uani 1 1 d . . .
H92A H 0.8917 0.6898 0.9177 0.027 Uiso 1 1 calc R B .
H92B H 0.8895 0.7265 0.9516 0.027 Uiso 1 1 calc R . .
C93 C 0.8038(4) 0.72442(11) 0.8639(2) 0.0227(10) Uani 1 1 d . B .
H93 H 0.8613 0.7313 0.8341 0.027 Uiso 1 1 calc R . .
C94 C 0.7369(4) 0.75498(11) 0.8792(2) 0.0260(11) Uani 1 1 d . . .
H94A H 0.7088 0.7645 0.8375 0.031 Uiso 1 1 calc R B .
H94B H 0.7784 0.7727 0.9013 0.031 Uiso 1 1 calc R . .
C95 C 0.8985(3) 0.67853(11) 0.6823(2) 0.0215(10) Uani 1 1 d . B .
H95A H 0.9345 0.6603 0.6582 0.026 Uiso 1 1 calc R . .
H95B H 0.9030 0.6741 0.7306 0.026 Uiso 1 1 calc R . .
C96 C 0.9436(4) 0.71261(11) 0.6654(2) 0.0242(10) Uani 1 1 d . . .
H96A H 1.0191 0.7114 0.6611 0.029 Uiso 1 1 calc R B .
H96B H 0.9257 0.7298 0.6993 0.029 Uiso 1 1 calc R . .
C97 C 0.8924(3) 0.72018(11) 0.5989(2) 0.0197(9) Uani 1 1 d . B .
H97A H 0.8864 0.7448 0.5917 0.024 Uiso 1 1 calc R . .
H97B H 0.9318 0.7102 0.5618 0.024 Uiso 1 1 calc R . .
C98 C 0.7871(3) 0.70390(11) 0.6045(2) 0.0212(10) Uani 1 1 d . B .
H98A H 0.7339 0.7213 0.6119 0.025 Uiso 1 1 calc R . .
H98B H 0.7702 0.6914 0.5633 0.025 Uiso 1 1 calc R . .
C100 C 0.3301(4) 0.48848(13) 0.8476(3) 0.0343(12) Uani 1 1 d . . .
H10I H 0.3498 0.4906 0.8003 0.041 Uiso 1 1 calc R . .
H10J H 0.3346 0.4645 0.8610 0.041 Uiso 1 1 calc R . .
C101 C 0.3974(4) 0.51066(12) 0.8918(3) 0.0293(11) Uani 1 1 d . . .
H10K H 0.4668 0.5134 0.8726 0.035 Uiso 1 1 calc R . .
H10L H 0.4036 0.5011 0.9371 0.035 Uiso 1 1 calc R . .
C102 C 0.3393(4) 0.54411(12) 0.8924(2) 0.0296(11) Uani 1 1 d . . .
H10M H 0.3373 0.5534 0.9381 0.035 Uiso 1 1 calc R . .
H10N H 0.3737 0.5607 0.8633 0.035 Uiso 1 1 calc R . .
C104 C 0.7339(4) 0.49479(14) 0.5833(3) 0.0411(14) Uani 1 1 d . . .
H10A H 0.7513 0.4733 0.6057 0.049 Uiso 1 1 calc R . .
H10B H 0.6911 0.5086 0.6133 0.049 Uiso 1 1 calc R . .
C105 C 0.8303(6) 0.5138(2) 0.5627(3) 0.073(3) Uani 1 1 d . . .
H10C H 0.8280 0.5374 0.5786 0.087 Uiso 1 1 calc R . .
H10D H 0.8922 0.5027 0.5812 0.087 Uiso 1 1 calc R . .
C106 C 0.8314(4) 0.51267(13) 0.4899(3) 0.0348(12) Uani 1 1 d . . .
H10E H 0.8134 0.5351 0.4715 0.042 Uiso 1 1 calc R . .
H10F H 0.9005 0.5065 0.4739 0.042 Uiso 1 1 calc R . .
O3 O 0.2370(3) 0.53769(8) 0.86885(18) 0.0325(8) Uani 1 1 d . . .
C99 C 0.2238(4) 0.50237(13) 0.8593(3) 0.0312(12) Uani 1 1 d . . .
H99A H 0.1790 0.4979 0.8205 0.037 Uiso 1 1 calc R . .
H99B H 0.1927 0.4919 0.8991 0.037 Uiso 1 1 calc R . .
C107 C 0.8426(5) 0.52219(18) 0.9567(3) 0.0506(16) Uani 1 1 d . . .
H10O H 0.8997 0.5180 0.9882 0.061 Uiso 1 1 calc R . .
H10P H 0.8297 0.5468 0.9546 0.061 Uiso 1 1 calc R . .
C108 C 0.8680(4) 0.50862(14) 0.8892(3) 0.0389(13) Uani 1 1 d . . .
H10Q H 0.9108 0.4880 0.8923 0.047 Uiso 1 1 calc R . .
H10R H 0.9038 0.5257 0.8619 0.047 Uiso 1 1 calc R . .
C109 C 0.7621(5) 0.50070(16) 0.8612(3) 0.0396(13) Uani 1 1 d . . .
H10S H 0.7293 0.5212 0.8425 0.048 Uiso 1 1 calc R . .
H10T H 0.7656 0.4831 0.8264 0.048 Uiso 1 1 calc R . .
C110 C 0.7054(4) 0.48823(14) 0.9215(3) 0.0346(12) Uani 1 1 d . . .
H11A H 0.6318 0.4941 0.9185 0.041 Uiso 1 1 calc R . .
H11B H 0.7118 0.4634 0.9255 0.041 Uiso 1 1 calc R . .
O4 O 0.7586(3) 0.48825(9) 0.46891(19) 0.0386(9) Uani 1 1 d . . .
C103 C 0.6800(4) 0.48852(13) 0.5177(3) 0.0343(12) Uani 1 1 d . . .
H10G H 0.6435 0.4666 0.5185 0.041 Uiso 1 1 calc R . .
H10H H 0.6298 0.5067 0.5084 0.041 Uiso 1 1 calc R . .

loop_
_atom_site_aniso_label
_atom_site_aniso_U_11
_atom_site_aniso_U_22
_atom_site_aniso_U_33
_atom_site_aniso_U_23
_atom_site_aniso_U_13
_atom_site_aniso_U_12
La1 0.01185(12) 0.00930(11) 0.01532(12) -0.00050(9) 0.00100(9) -0.00065(9)
La2 0.01206(12) 0.00936(11) 0.01531(11) 0.00041(8) 0.00125(9) -0.00072(9)
I1 0.01590(14) 0.01326(13) 0.03387(16) -0.00292(11) 0.00137(12) 0.00237(11)
I2 0.01836(15) 0.01346(13) 0.02370(14) -0.00296(10) -0.00034(11) 0.00447(11)
I3 0.01671(15) 0.01519(14) 0.03704(17) 0.00325(12) 0.00139(13) 0.00393(11)
I4 0.01887(15) 0.01439(14) 0.02394(15) 0.00345(11) 0.00321(12) 0.00502(11)
P1 0.0142(5) 0.0101(5) 0.0154(5) -0.0010(4) 0.0009(4) 0.0001(4)
P2 0.0126(5) 0.0095(5) 0.0174(5) -0.0008(4) 0.0013(4) -0.0005(4)
P3 0.0126(5) 0.0094(5) 0.0167(5) -0.0003(4) 0.0008(4) 0.0000(4)
P4 0.0130(5) 0.0098(5) 0.0153(5) 0.0003(4) 0.0011(4) 0.0001(4)
O1 0.0133(15) 0.0139(15) 0.0241(16) -0.0073(12) 0.0006(12) 0.0006(12)
O2 0.0153(15) 0.0179(16) 0.0253(16) 0.0067(13) 0.0010(12) -0.0023(12)
O5 0.0357(19) 0.053(3) 0.033(2) 0.0008(18) 0.0049(17) -0.0077(17)
N1 0.0151(18) 0.0155(18) 0.0146(18) -0.0004(14) 0.0000(14) -0.0001(15)
N2 0.0154(18) 0.0089(16) 0.0166(18) -0.0013(13) 0.0023(14) -0.0001(14)
N3 0.0139(17) 0.0119(17) 0.0138(17) 0.0009(13) -0.0009(14) -0.0009(14)
N4 0.0139(18) 0.0041(16) 0.0213(19) -0.0008(13) 0.0028(14) -0.0006(13)
C1 0.014(2) 0.0074(19) 0.021(2) -0.0010(16) 0.0018(16) 0.0030(16)
C2 0.016(2) 0.014(2) 0.019(2) 0.0040(16) 0.0021(17) 0.0004(16)
C3 0.019(2) 0.014(2) 0.023(2) 0.0024(17) 0.0018(18) -0.0030(17)
C4 0.017(2) 0.027(2) 0.019(2) 0.0047(18) -0.0021(18) -0.0038(18)
C5 0.017(2) 0.030(3) 0.023(2) 0.0097(19) 0.0050(18) 0.0077(19)
C6 0.024(2) 0.016(2) 0.027(2) 0.0036(18) 0.0064(19) 0.0048(18)
C7 0.019(2) 0.017(2) 0.019(2) 0.0033(17) 0.0000(18) 0.0005(18)
C8 0.018(2) 0.009(2) 0.018(2) -0.0033(16) 0.0025(17) -0.0061(16)
C9 0.023(2) 0.020(2) 0.024(2) 0.0017(19) 0.0023(19) 0.0002(19)
C10 0.031(3) 0.019(2) 0.027(3) -0.0032(19) 0.007(2) 0.0024(19)
C11 0.036(3) 0.025(2) 0.022(2) -0.0051(19) 0.008(2) -0.010(2)
C12 0.027(3) 0.032(3) 0.020(2) 0.0021(19) -0.0018(19) -0.008(2)
C13 0.020(2) 0.021(2) 0.020(2) 0.0003(18) 0.0014(18) -0.0024(18)
C14 0.014(2) 0.010(2) 0.019(2) 0.0006(16) 0.0027(17) -0.0028(16)
C15 0.018(2) 0.015(2) 0.016(2) -0.0011(16) 0.0026(17) -0.0013(17)
C16 0.018(2) 0.015(2) 0.021(2) 0.0030(17) 0.0024(18) 0.0033(17)
C17 0.014(2) 0.012(2) 0.019(2) 0.0005(16) 0.0017(17) 0.0012(16)
C18 0.020(2) 0.019(2) 0.018(2) 0.0015(17) 0.0043(17) 0.0008(18)
C19 0.023(2) 0.020(2) 0.022(2) 0.0079(18) 0.0022(19) 0.0034(19)
C20 0.026(2) 0.015(2) 0.026(2) 0.0076(18) 0.008(2) 0.0067(19)
C21 0.030(3) 0.010(2) 0.033(3) 0.0010(18) 0.013(2) -0.0035(19)
C22 0.022(2) 0.018(2) 0.024(2) -0.0004(18) 0.0025(19) -0.0068(19)
C23 0.017(2) 0.015(2) 0.029(2) 0.0016(18) 0.0046(19) 0.0004(18)
C24 0.019(2) 0.011(2) 0.016(2) 0.0009(15) -0.0031(17) 0.0005(17)
C25 0.021(2) 0.011(2) 0.022(2) -0.0016(17) 0.0024(18) 0.0013(17)
C26 0.024(2) 0.018(2) 0.021(2) -0.0028(17) 0.0012(18) 0.0069(18)
C27 0.033(3) 0.009(2) 0.024(2) -0.0007(17) -0.0066(19) -0.0018(18)
C28 0.024(2) 0.016(2) 0.029(3) 0.0044(18) -0.0008(19) -0.0088(19)
C29 0.017(2) 0.019(2) 0.023(2) 0.0026(18) 0.0005(17) -0.0008(17)
C30 0.011(2) 0.018(2) 0.014(2) 0.0024(16) 0.0025(15) 0.0009(16)
C31 0.018(2) 0.014(2) 0.020(2) -0.0008(17) 0.0010(17) -0.0014(17)
C32 0.018(2) 0.022(2) 0.027(2) 0.0066(18) 0.0028(19) -0.0066(19)
C33 0.013(2) 0.030(3) 0.020(2) 0.0053(19) 0.0051(17) 0.0042(18)
C34 0.020(2) 0.016(2) 0.020(2) 0.0016(16) 0.0076(18) 0.0037(18)
C35 0.020(2) 0.013(2) 0.014(2) 0.0040(16) 0.0021(17) -0.0035(17)
C36 0.015(2) 0.0094(19) 0.016(2) -0.0012(15) 0.0013(17) -0.0014(16)
C37 0.012(2) 0.017(2) 0.019(2) 0.0006(17) 0.0007(16) -0.0001(17)
C38 0.015(2) 0.017(2) 0.018(2) -0.0018(17) 0.0018(16) 0.0022(17)
C39 0.025(2) 0.014(2) 0.019(2) 0.0010(17) 0.0006(18) -0.0014(18)
C40 0.025(2) 0.023(2) 0.015(2) 0.0009(17) 0.0034(18) -0.0061(19)
C41 0.018(2) 0.019(2) 0.020(2) -0.0040(17) 0.0033(18) 0.0018(18)
C42 0.023(2) 0.017(2) 0.016(2) -0.0019(17) 0.0024(18) -0.0005(18)
C43 0.017(2) 0.018(2) 0.018(2) -0.0006(17) -0.0015(17) -0.0018(17)
C44 0.024(2) 0.018(2) 0.021(2) 0.0024(17) -0.0002(19) 0.0050(19)
C45 0.026(2) 0.015(2) 0.023(2) 0.0015(18) 0.0017(19) -0.0007(19)
C46 0.012(2) 0.016(2) 0.024(2) -0.0040(17) 0.0015(17) 0.0009(17)
C47 0.017(2) 0.013(2) 0.032(3) 0.0006(18) -0.0005(18) -0.0052(17)
C48 0.016(2) 0.013(2) 0.027(2) -0.0005(18) -0.0032(18) -0.0020(17)
C49 0.021(2) 0.016(2) 0.021(2) -0.0052(18) 0.0013(18) -0.0023(18)
C50 0.017(2) 0.011(2) 0.019(2) 0.0008(16) 0.0025(17) -0.0012(16)
C51 0.017(2) 0.013(2) 0.015(2) -0.0027(16) -0.0006(17) 0.0005(17)
C52 0.017(2) 0.015(2) 0.018(2) 0.0014(17) 0.0009(17) -0.0018(17)
C53 0.017(2) 0.021(2) 0.021(2) -0.0093(17) -0.0007(18) -0.0037(18)
C54 0.016(2) 0.029(3) 0.020(2) -0.0067(19) -0.0008(17) 0.0056(18)
C55 0.023(2) 0.017(2) 0.018(2) -0.0026(16) -0.0029(18) 0.0046(18)
C56 0.018(2) 0.014(2) 0.013(2) -0.0009(16) -0.0001(16) -0.0012(17)
C57 0.018(2) 0.011(2) 0.016(2) -0.0024(16) 0.0033(17) -0.0019(17)
C58 0.025(2) 0.015(2) 0.022(2) -0.0019(17) 0.0006(18) 0.0004(18)
C59 0.029(3) 0.018(2) 0.029(3) 0.0000(19) 0.003(2) 0.0087(19)
C60 0.033(3) 0.006(2) 0.026(2) -0.0021(17) 0.005(2) -0.0003(18)
C61 0.023(2) 0.014(2) 0.024(2) -0.0052(18) 0.0056(18) -0.0056(18)
C62 0.017(2) 0.008(2) 0.026(2) -0.0013(17) 0.0021(17) -0.0034(16)
C63 0.017(2) 0.017(2) 0.013(2) 0.0020(16) 0.0003(17) -0.0001(17)
C64 0.027(2) 0.012(2) 0.018(2) 0.0001(16) -0.0004(18) -0.0012(18)
C65 0.014(2) 0.013(2) 0.021(2) 0.0000(17) 0.0022(17) -0.0007(16)
C66 0.014(2) 0.016(2) 0.020(2) 0.0003(17) -0.0010(17) 0.0027(17)
C67 0.029(3) 0.014(2) 0.021(2) -0.0024(17) 0.0006(19) -0.0005(19)
C68 0.022(2) 0.021(2) 0.016(2) -0.0008(17) 0.0009(18) -0.0035(18)
C69 0.015(2) 0.015(2) 0.017(2) 0.0012(16) -0.0029(17) 0.0024(17)
C70 0.021(2) 0.017(2) 0.019(2) 0.0019(17) 0.0035(18) -0.0016(17)
C71 0.015(2) 0.020(2) 0.018(2) 0.0022(17) 0.0025(17) -0.0030(18)
C72 0.022(2) 0.024(2) 0.017(2) -0.0002(17) 0.0053(18) 0.0037(19)
C73 0.012(2) 0.016(2) 0.015(2) -0.0052(16) -0.0002(16) 0.0049(16)
C74 0.025(2) 0.013(2) 0.016(2) -0.0001(17) 0.0013(17) -0.0049(17)
C75 0.015(2) 0.025(2) 0.019(2) -0.0028(18) 0.0029(18) -0.0046(18)
C76 0.016(2) 0.030(2) 0.019(2) -0.0087(18) -0.0024(18) 0.0042(19)
C77 0.024(2) 0.012(2) 0.021(2) -0.0023(17) -0.0022(18) 0.0011(17)
C78 0.015(2) 0.015(2) 0.019(2) -0.0011(16) 0.0023(17) -0.0017(17)
C79 0.021(2) 0.009(2) 0.017(2) -0.0020(16) -0.0001(17) -0.0017(16)
C80 0.018(2) 0.023(2) 0.021(2) -0.0017(18) 0.0041(18) -0.0010(18)
C81 0.026(3) 0.027(3) 0.020(2) -0.0006(19) 0.0033(19) -0.006(2)
C82 0.038(3) 0.021(2) 0.018(2) 0.0069(18) 0.001(2) -0.005(2)
C83 0.037(3) 0.015(2) 0.027(3) 0.0014(19) -0.003(2) 0.003(2)
C84 0.027(2) 0.018(2) 0.019(2) -0.0016(18) -0.0007(19) 0.0022(19)
C85 0.015(2) 0.010(2) 0.019(2) -0.0036(16) -0.0016(17) 0.0003(16)
C86 0.022(2) 0.015(2) 0.021(2) 0.0002(17) 0.0009(18) -0.0039(18)
C87 0.019(2) 0.009(2) 0.025(2) -0.0027(17) -0.0032(18) 0.0027(17)
C88 0.017(2) 0.011(2) 0.017(2) -0.0009(16) -0.0001(17) 0.0005(17)
C89 0.025(2) 0.010(2) 0.034(3) -0.0096(18) -0.008(2) 0.0062(18)
C90 0.025(2) 0.024(2) 0.022(2) -0.0082(19) -0.0056(19) 0.000(2)
C91 0.019(2) 0.015(2) 0.019(2) -0.0015(17) -0.0054(17) 0.0032(18)
C92 0.019(2) 0.019(2) 0.030(2) -0.0025(18) -0.002(2) -0.0024(19)
C93 0.024(2) 0.018(2) 0.026(2) 0.0004(18) -0.002(2) -0.0061(19)
C94 0.031(3) 0.012(2) 0.035(3) -0.0014(19) -0.011(2) -0.0062(19)
C95 0.014(2) 0.024(2) 0.026(2) 0.0036(19) 0.0028(18) -0.0018(18)
C96 0.020(2) 0.019(2) 0.033(3) 0.0012(19) -0.0027(19) -0.0040(18)
C97 0.019(2) 0.013(2) 0.027(2) 0.0025(18) 0.0047(18) -0.0009(17)
C98 0.020(2) 0.018(2) 0.026(2) 0.0049(18) 0.0031(18) -0.0019(18)
C100 0.042(3) 0.026(3) 0.035(3) -0.006(2) -0.008(2) 0.008(2)
C101 0.029(3) 0.028(3) 0.031(3) -0.002(2) 0.002(2) 0.001(2)
C102 0.034(3) 0.024(2) 0.030(3) 0.000(2) 0.004(2) -0.004(2)
C104 0.046(4) 0.037(3) 0.040(3) 0.013(3) 0.008(3) 0.002(3)
C105 0.102(6) 0.083(5) 0.034(3) 0.016(3) -0.018(4) -0.066(5)
C106 0.027(3) 0.027(3) 0.050(3) 0.001(2) 0.001(2) -0.006(2)
O3 0.0328(19) 0.0245(18) 0.040(2) -0.0023(15) 0.0025(16) 0.0041(14)
C99 0.037(3) 0.028(3) 0.028(3) -0.002(2) 0.001(2) -0.004(2)
C107 0.038(3) 0.075(5) 0.039(3) -0.012(3) 0.011(3) -0.020(3)
C108 0.040(3) 0.040(3) 0.037(3) -0.004(2) 0.009(3) -0.011(2)
C109 0.042(3) 0.037(3) 0.039(3) 0.005(3) 0.000(3) -0.011(2)
C110 0.029(3) 0.037(3) 0.037(3) -0.001(2) 0.002(2) 0.000(2)
O4 0.033(2) 0.042(2) 0.041(2) -0.0045(17) -0.0008(17) -0.0056(17)
C103 0.030(3) 0.023(3) 0.050(3) 0.007(2) 0.000(2) -0.003(2)

loop_
_atom_type_symbol
_atom_type_description
_atom_type_scat_dispersion_real
_atom_type_scat_dispersion_imag
_atom_type_scat_source
C C 0.0033 0.0016 'International Tables Vol C Tables 4.2.6.8 and 6.1.1.4'
H H 0.0000 0.0000 'International Tables Vol C Tables 4.2.6.8 and 6.1.1.4'
N N 0.0061 0.0033 'International Tables Vol C Tables 4.2.6.8 and 6.1.1.4'
O O 0.0106 0.0060 'International Tables Vol C Tables 4.2.6.8 and 6.1.1.4'
P P 0.1023 0.0942 'International Tables Vol C Tables 4.2.6.8 and 6.1.1.4'
I I -0.4742 1.8119 'International Tables Vol C Tables 4.2.6.8 and 6.1.1.4'
La La -0.2871 2.4523 'International Tables Vol C Tables 4.2.6.8 and 6.1.1.4'

loop_
_geom_angle_atom_site_label_1
_geom_angle_atom_site_label_2
_geom_angle_atom_site_label_3
_geom_angle
N2 La1 N1 114.73(12)
N2 La1 O1 120.90(10)
N1 La1 O1 122.61(11)
N2 La1 C1 60.55(11)
N1 La1 C1 60.10(12)
O1 La1 C1 169.19(10)
N2 La1 I1 101.65(8)
N1 La1 I1 98.40(8)
O1 La1 I1 83.78(6)
C1 La1 I1 85.46(8)
N2 La1 I2 89.24(8)
N1 La1 I2 89.26(8)
O1 La1 I2 78.81(6)
C1 La1 I2 111.98(8)
I1 La1 I2 162.458(11)
N3 La2 N4 115.76(11)
N3 La2 O2 120.86(10)
N4 La2 O2 122.14(10)
N3 La2 C50 60.66(12)
N4 La2 C50 60.34(11)
O2 La2 C50 168.48(11)
N3 La2 I3 99.94(8)
N4 La2 I3 97.95(8)
O2 La2 I3 83.67(7)
C50 La2 I3 84.84(9)
N3 La2 I4 90.39(8)
N4 La2 I4 90.17(8)
O2 La2 I4 78.82(7)
C50 La2 I4 112.68(9)
I3 La2 I4 162.429(11)
N1 P1 C1 104.5(2)
N1 P1 C8 112.79(18)
C1 P1 C8 107.81(19)
N1 P1 C2 114.09(19)
C1 P1 C2 111.60(19)
C8 P1 C2 106.0(2)
N2 P2 C1 105.54(19)
N2 P2 C30 114.10(19)
C1 P2 C30 111.02(19)
N2 P2 C24 111.87(19)
C1 P2 C24 107.04(19)
C30 P2 C24 107.09(19)
N3 P3 C50 104.34(19)
N3 P3 C51 114.71(19)
C50 P3 C51 110.6(2)
N3 P3 C57 113.52(18)
C50 P3 C57 107.6(2)
C51 P3 C57 105.90(19)
N4 P4 C50 103.60(19)
N4 P4 C73 114.20(18)
C50 P4 C73 112.0(2)
N4 P4 C79 113.45(19)
C50 P4 C79 108.21(19)
C73 P4 C79 105.39(19)
C46 O1 C49 107.6(3)
C46 O1 La1 123.5(2)
C49 O1 La1 128.9(2)
C95 O2 C98 108.2(3)
C95 O2 La2 123.6(2)
C98 O2 La2 128.2(2)
C107 O5 C110 109.7(4)
C14 N1 P1 134.2(3)
C14 N1 La1 120.4(3)
P1 N1 La1 105.26(17)
C36 N2 P2 132.5(3)
C36 N2 La1 121.0(2)
P2 N2 La1 106.06(16)
C63 N3 P3 132.4(3)
C63 N3 La2 121.5(2)
P3 N3 La2 105.95(16)
C85 N4 P4 134.5(3)
C85 N4 La2 121.1(2)
P4 N4 La2 104.30(16)
P2 C1 P1 137.1(2)
P2 C1 La1 87.54(16)
P1 C1 La1 86.96(15)
P2 C1 H1 110.9
P1 C1 H1 110.9
La1 C1 H1 110.9
C7 C2 C3 119.1(4)
C7 C2 P1 119.8(3)
C3 C2 P1 121.1(3)
C4 C3 C2 119.8(4)
C4 C3 H3 120.1
C2 C3 H3 120.1
C3 C4 C5 120.5(4)
C3 C4 H4 119.8
C5 C4 H4 119.8
C6 C5 C4 120.5(4)
C6 C5 H5 119.7
C4 C5 H5 119.7
C5 C6 C7 119.4(4)
C5 C6 H6 120.3
C7 C6 H6 120.3
C2 C7 C6 120.7(4)
C2 C7 H7 119.6
C6 C7 H7 119.6
C13 C8 C9 118.1(4)
C13 C8 P1 123.0(3)
C9 C8 P1 118.7(3)
C10 C9 C8 121.1(4)
C10 C9 H9 119.4
C8 C9 H9 119.4
C9 C10 C11 119.9(4)
C9 C10 H10 120.0
C11 C10 H10 120.0
C12 C11 C10 120.0(4)
C12 C11 H11 120.0
C10 C11 H11 120.0
C11 C12 C13 120.0(5)
C11 C12 H12 120.0
C13 C12 H12 120.0
C12 C13 C8 120.8(4)
C12 C13 H13 119.6
C8 C13 H13 119.6
N1 C14 C16 113.8(3)
N1 C14 C15 105.4(3)
C16 C14 C15 107.8(3)
N1 C14 C17 113.7(3)
C16 C14 C17 108.8(3)
C15 C14 C17 106.9(3)
C22 C15 C14 112.6(3)
C22 C15 H15A 109.1
C14 C15 H15A 109.1
C22 C15 H15B 109.1
C14 C15 H15B 109.1
H15A C15 H15B 107.8
C20 C16 C14 111.2(3)
C20 C16 H16A 109.4
C14 C16 H16A 109.4
C20 C16 H16B 109.4
C14 C16 H16B 109.4
H16A C16 H16B 108.0
C18 C17 C14 110.3(3)
C18 C17 H17A 109.6
C14 C17 H17A 109.6
C18 C17 H17B 109.6
C14 C17 H17B 109.6
H17A C17 H17B 108.1
C23 C18 C17 110.2(3)
C23 C18 C19 109.4(4)
C17 C18 C19 109.5(4)
C23 C18 H18 109.3
C17 C18 H18 109.3
C19 C18 H18 109.3
C20 C19 C18 109.2(3)
C20 C19 H19A 109.8
C18 C19 H19A 109.8
C20 C19 H19B 109.8
C18 C19 H19B 109.8
H19A C19 H19B 108.3
C19 C20 C21 109.5(4)
C19 C20 C16 109.0(4)
C21 C20 C16 109.7(4)
C19 C20 H20 109.5
C21 C20 H20 109.5
C16 C20 H20 109.5
C22 C21 C20 110.1(4)
C22 C21 H21A 109.6
C20 C21 H21A 109.6
C22 C21 H21B 109.6
C20 C21 H21B 109.6
H21A C21 H21B 108.2
C23 C22 C21 109.3(4)
C23 C22 C15 108.3(3)
C21 C22 C15 108.6(4)
C23 C22 H22 110.2
C21 C22 H22 110.2
C15 C22 H22 110.2
C22 C23 C18 109.9(4)
C22 C23 H23A 109.7
C18 C23 H23A 109.7
C22 C23 H23B 109.7
C18 C23 H23B 109.7
H23A C23 H23B 108.2
C29 C24 C25 118.7(4)
C29 C24 P2 123.5(3)
C25 C24 P2 117.6(3)
C24 C25 C26 120.2(4)
C24 C25 H25 119.9
C26 C25 H25 119.9
C27 C26 C25 120.6(4)
C27 C26 H26 119.7
C25 C26 H26 119.7
C28 C27 C26 119.9(4)
C28 C27 H27 120.0
C26 C27 H27 120.0
C27 C28 C29 120.0(4)
C27 C28 H28 120.0
C29 C28 H28 120.0
C24 C29 C28 120.6(4)
C24 C29 H29 119.7
C28 C29 H29 119.7
C35 C30 C31 119.3(4)
C35 C30 P2 119.5(3)
C31 C30 P2 120.9(3)
C32 C31 C30 120.4(4)
C32 C31 H31 119.8
C30 C31 H31 119.8
C31 C32 C33 119.5(4)
C31 C32 H32 120.2
C33 C32 H32 120.2
C34 C33 C32 120.6(4)
C34 C33 H33 119.7
C32 C33 H33 119.7
C33 C34 C35 120.2(4)
C33 C34 H34 119.9
C35 C34 H34 119.9
C34 C35 C30 119.9(4)
C34 C35 H35 120.1
C30 C35 H35 120.1
N2 C36 C38 112.0(3)
N2 C36 C39 114.7(3)
C38 C36 C39 108.4(3)
N2 C36 C37 105.9(3)
C38 C36 C37 108.2(3)
C39 C36 C37 107.3(3)
C43 C37 C36 111.7(3)
C43 C37 H37A 109.3
C36 C37 H37A 109.3
C43 C37 H37B 109.3
C36 C37 H37B 109.3
H37A C37 H37B 107.9
C36 C38 C41 110.0(3)
C36 C38 H38A 109.7
C41 C38 H38A 109.7
C36 C38 H38B 109.7
C41 C38 H38B 109.7
H38A C38 H38B 108.2
C45 C39 C36 111.1(3)
C45 C39 H39A 109.4
C36 C39 H39A 109.4
C45 C39 H39B 109.4
C36 C39 H39B 109.4
H39A C39 H39B 108.0
C45 C40 C41 109.5(3)
C45 C40 H40A 109.8
C41 C40 H40A 109.8
C45 C40 H40B 109.8
C41 C40 H40B 109.8
H40A C40 H40B 108.2
C42 C41 C40 109.4(4)
C42 C41 C38 110.5(4)
C40 C41 C38 109.4(3)
C42 C41 H41 109.2
C40 C41 H41 109.2
C38 C41 H41 109.2
C41 C42 C43 109.1(3)
C41 C42 H42A 109.9
C43 C42 H42A 109.9
C41 C42 H42B 109.9
C43 C42 H42B 109.9
H42A C42 H42B 108.3
C37 C43 C42 108.1(4)
C37 C43 C44 109.9(3)
C42 C43 C44 110.5(4)
C37 C43 H43 109.4
C42 C43 H43 109.4
C44 C43 H43 109.4
C43 C44 C45 108.5(4)
C43 C44 H44A 110.0
C45 C44 H44A 110.0
C43 C44 H44B 110.0
C45 C44 H44B 110.0
H44A C44 H44B 108.4
C40 C45 C39 109.8(4)
C40 C45 C44 109.0(4)
C39 C45 C44 110.1(4)
C40 C45 H45 109.3
C39 C45 H45 109.3
C44 C45 H45 109.3
O1 C46 C47 105.3(3)
O1 C46 H46A 110.7
C47 C46 H46A 110.7
O1 C46 H46B 110.7
C47 C46 H46B 110.7
H46A C46 H46B 108.8
C46 C47 C48 102.2(3)
C46 C47 H47A 111.3
C48 C47 H47A 111.3
C46 C47 H47B 111.3
C48 C47 H47B 111.3
H47A C47 H47B 109.2
C47 C48 C49 103.2(3)
C47 C48 H48A 111.1
C49 C48 H48A 111.1
C47 C48 H48B 111.1
C49 C48 H48B 111.1
H48A C48 H48B 109.1
O1 C49 C48 107.4(3)
O1 C49 H49A 110.2
C48 C49 H49A 110.2
O1 C49 H49B 110.2
C48 C49 H49B 110.2
H49A C49 H49B 108.5
P3 C50 P4 138.2(3)
P3 C50 La2 88.79(16)
P4 C50 La2 87.94(16)
P3 C50 H50 110.1
P4 C50 H50 110.1
La2 C50 H50 110.1
C56 C51 C52 119.2(4)
C56 C51 P3 119.6(3)
C52 C51 P3 120.9(3)
C53 C52 C51 120.1(4)
C53 C52 H52 119.9
C51 C52 H52 119.9
C52 C53 C54 120.5(4)
C52 C53 H53 119.7
C54 C53 H53 119.7
C53 C54 C55 119.9(4)
C53 C54 H54 120.0
C55 C54 H54 120.0
C56 C55 C54 119.6(4)
C56 C55 H55 120.2
C54 C55 H55 120.2
C55 C56 C51 120.5(4)
C55 C56 H56 119.7
C51 C56 H56 119.7
C62 C57 C58 118.7(4)
C62 C57 P3 121.6(3)
C58 C57 P3 119.6(3)
C59 C58 C57 120.6(4)
C59 C58 H58 119.7
C57 C58 H58 119.7
C60 C59 C58 120.4(4)
C60 C59 H59 119.8
C58 C59 H59 119.8
C59 C60 C61 119.5(4)
C59 C60 H60 120.2
C61 C60 H60 120.2
C60 C61 C62 120.2(4)
C60 C61 H61 119.9
C62 C61 H61 119.9
C57 C62 C61 120.5(4)
C57 C62 H62 119.7
C61 C62 H62 119.8
N3 C63 C64 114.9(3)
N3 C63 C66 105.3(3)
C64 C63 C66 107.5(3)
N3 C63 C65 112.4(3)
C64 C63 C65 108.5(3)
C66 C63 C65 107.7(3)
C67 C64 C63 110.6(3)
C67 C64 H64A 109.5
C63 C64 H64A 109.5
C67 C64 H64B 109.5
C63 C64 H64B 109.5
H64A C64 H64B 108.1
C69 C65 C63 111.1(3)
C69 C65 H65A 109.4
C63 C65 H65A 109.4
C69 C65 H65B 109.4
C63 C65 H65B 109.4
H65A C65 H65B 108.0
C71 C66 C63 112.0(3)
C71 C66 H66A 109.2
C63 C66 H66A 109.2
C71 C66 H66B 109.2
C63 C66 H66B 109.2
H66A C66 H66B 107.9
C72 C67 C64 109.6(4)
C72 C67 C68 108.9(4)
C64 C67 C68 110.6(4)
C72 C67 H67 109.2
C64 C67 H67 109.2
C68 C67 H67 109.2
C69 C68 C67 109.1(3)
C69 C68 H68A 109.9
C67 C68 H68A 109.9
C69 C68 H68B 109.9
C67 C68 H68B 109.9
H68A C68 H68B 108.3
C68 C69 C65 110.2(3)
C68 C69 C70 109.1(3)
C65 C69 C70 108.9(3)
C68 C69 H69 109.5
C65 C69 H69 109.5
C70 C69 H69 109.5
C71 C70 C69 109.7(3)
C71 C70 H70A 109.7
C69 C70 H70A 109.7
C71 C70 H70B 109.7
C69 C70 H70B 109.7
H70A C70 H70B 108.2
C70 C71 C66 108.6(3)
C70 C71 C72 110.3(4)
C66 C71 C72 108.8(3)
C70 C71 H71 109.7
C66 C71 H71 109.7
C72 C71 H71 109.7
C67 C72 C71 109.1(3)
C67 C72 H72A 109.9
C71 C72 H72A 109.9
C67 C72 H72B 109.9
C71 C72 H72B 109.9
H72A C72 H72B 108.3
C74 C73 C78 118.2(4)
C74 C73 P4 122.6(3)
C78 C73 P4 119.1(3)
C75 C74 C73 120.7(4)
C75 C74 H74 119.7
C73 C74 H74 119.7
C74 C75 C76 120.7(4)
C74 C75 H75 119.7
C76 C75 H75 119.7
C77 C76 C75 119.2(4)
C77 C76 H76 120.4
C75 C76 H76 120.4
C76 C77 C78 120.8(4)
C76 C77 H77 119.6
C78 C77 H77 119.6
C77 C78 C73 120.5(4)
C77 C78 H78 119.8
C73 C78 H78 119.8
C80 C79 C84 118.5(4)
C80 C79 P4 122.7(3)
C84 C79 P4 118.7(3)
C81 C80 C79 120.3(4)
C81 C80 H80 119.8
C79 C80 H80 119.8
C80 C81 C82 120.9(4)
C80 C81 H81 119.5
C82 C81 H81 119.5
C81 C82 C83 119.4(4)
C81 C82 H82 120.3
C83 C82 H82 120.3
C84 C83 C82 119.9(4)
C84 C83 H83 120.0
C82 C83 H83 120.0
C83 C84 C79 120.8(4)
C83 C84 H84 119.6
C79 C84 H84 119.6
N4 C85 C87 113.0(3)
N4 C85 C88 113.4(3)
C87 C85 C88 109.2(3)
N4 C85 C86 104.8(3)
C87 C85 C86 108.2(3)
C88 C85 C86 108.0(3)
C85 C86 C93 111.4(4)
C85 C86 H86A 109.4
C93 C86 H86A 109.4
C85 C86 H86B 109.4
C93 C86 H86B 109.4
H86A C86 H86B 108.0
C85 C87 C89 110.2(4)
C85 C87 H87A 109.6
C89 C87 H87A 109.6
C85 C87 H87B 109.6
C89 C87 H87B 109.6
H87A C87 H87B 108.1
C91 C88 C85 110.1(3)
C91 C88 H88A 109.6
C85 C88 H88A 109.6
C91 C88 H88B 109.6
C85 C88 H88B 109.6
H88A C88 H88B 108.2
C90 C89 C87 109.2(4)
C90 C89 C94 110.2(4)
C87 C89 C94 109.4(4)
C90 C89 H89 109.3
C87 C89 H89 109.3
C94 C89 H89 109.3
C89 C90 C91 109.7(4)
C89 C90 H90A 109.7
C91 C90 H90A 109.7
C89 C90 H90B 109.7
C91 C90 H90B 109.7
H90A C90 H90B 108.2
C92 C91 C90 109.1(4)
C92 C91 C88 110.7(3)
C90 C91 C88 108.9(4)
C92 C91 H91 109.4
C90 C91 H91 109.4
C88 C91 H91 109.4
C91 C92 C93 109.0(4)
C91 C92 H92A 109.9
C93 C92 H92A 109.9
C91 C92 H92B 109.9
C93 C92 H92B 109.9
H92A C92 H92B 108.3
C94 C93 C92 110.4(4)
C94 C93 C86 108.4(4)
C92 C93 C86 109.3(4)
C94 C93 H93 109.6
C92 C93 H93 109.6
C86 C93 H93 109.6
C93 C94 C89 109.0(4)
C93 C94 H94A 109.9
C89 C94 H94A 109.9
C93 C94 H94B 109.9
C89 C94 H94B 109.9
H94A C94 H94B 108.3
O2 C95 C96 104.4(4)
O2 C95 H95A 110.9
C96 C95 H95A 110.9
O2 C95 H95B 110.9
C96 C95 H95B 110.9
H95A C95 H95B 108.9
C95 C96 C97 101.7(4)
C95 C96 H96A 111.4
C97 C96 H96A 111.4
C95 C96 H96B 111.4
C97 C96 H96B 111.4
H96A C96 H96B 109.3
C98 C97 C96 104.2(4)
C98 C97 H97A 110.9
C96 C97 H97A 110.9
C98 C97 H97B 110.9
C96 C97 H97B 110.9
H97A C97 H97B 108.9
O2 C98 C97 106.5(4)
O2 C98 H98A 110.4
C97 C98 H98A 110.4
O2 C98 H98B 110.4
C97 C98 H98B 110.4
H98A C98 H98B 108.6
C99 C100 C101 103.1(4)
C99 C100 H10I 111.1
C101 C100 H10I 111.1
C99 C100 H10J 111.1
C101 C100 H10J 111.1
H10I C100 H10J 109.1
C100 C101 C102 102.7(4)
C100 C101 H10K 111.2
C102 C101 H10K 111.2
C100 C101 H10L 111.2
C102 C101 H10L 111.2
H10K C101 H10L 109.1
O3 C102 C101 107.7(4)
O3 C102 H10M 110.2
C101 C102 H10M 110.2
O3 C102 H10N 110.2
C101 C102 H10N 110.2
H10M C102 H10N 108.5
C103 C104 C105 103.1(4)
C103 C104 H10A 111.2
C105 C104 H10A 111.2
C103 C104 H10B 111.2
C105 C104 H10B 111.2
H10A C104 H10B 109.1
C106 C105 C104 105.5(5)
C106 C105 H10C 110.6
C104 C105 H10C 110.6
C106 C105 H10D 110.6
C104 C105 H10D 110.6
H10C C105 H10D 108.8
O4 C106 C105 108.0(4)
O4 C106 H10E 110.1
C105 C106 H10E 110.1
O4 C106 H10F 110.1
C105 C106 H10F 110.1
H10E C106 H10F 108.4
C99 O3 C102 109.3(3)
O3 C99 C100 105.6(4)
O3 C99 H99A 110.6
C100 C99 H99A 110.6
O3 C99 H99B 110.6
C100 C99 H99B 110.6
H99A C99 H99B 108.8
O5 C107 C108 106.1(5)
O5 C107 H10O 110.5
C108 C107 H10O 110.5
O5 C107 H10P 110.5
C108 C107 H10P 110.5
H10O C107 H10P 108.7
C107 C108 C109 101.9(5)
C107 C108 H10Q 111.4
C109 C108 H10Q 111.4
C107 C108 H10R 111.4
C109 C108 H10R 111.4
H10Q C108 H10R 109.3
C110 C109 C108 102.5(4)
C110 C109 H10S 111.3
C108 C109 H10S 111.3
C110 C109 H10T 111.3
C108 C109 H10T 111.3
H10S C109 H10T 109.2
O5 C110 C109 106.0(4)
O5 C110 H11A 110.5
C109 C110 H11A 110.5
O5 C110 H11B 110.5
C109 C110 H11B 110.5
H11A C110 H11B 108.7
C106 O4 C103 105.8(4)
O4 C103 C104 105.6(4)
O4 C103 H10G 110.6
C104 C103 H10G 110.6
O4 C103 H10H 110.6
C104 C103 H10H 110.6
H10G C103 H10H 108.7

loop_
_geom_bond_atom_site_label_1
_geom_bond_atom_site_label_2
_geom_bond_distance
La1 N1 2.413(3)
La1 N2 2.410(3)
La1 O1 2.620(3)
La1 C1 2.826(4)
La1 I1 3.1928(4)
La1 I2 3.2167(4)
La2 N3 2.410(3)
La2 N4 2.419(3)
La2 O2 2.614(3)
La2 C50 2.786(4)
La2 I3 3.1885(4)
La2 I4 3.2225(4)
P1 N1 1.613(4)
P1 C1 1.734(4)
P1 C8 1.814(4)
P1 C2 1.817(4)
P2 N2 1.614(4)
P2 C1 1.731(4)
P2 C30 1.816(4)
P2 C24 1.825(4)
P3 N3 1.615(3)
P3 C50 1.732(4)
P3 C51 1.806(4)
P3 C57 1.826(4)
P4 N4 1.620(3)
P4 C50 1.732(4)
P4 C73 1.815(4)
P4 C79 1.825(4)
O1 C46 1.445(5)
O1 C49 1.460(5)
O2 C95 1.452(5)
O2 C98 1.457(5)
O5 C107 1.431(7)
O5 C110 1.438(7)
N1 C14 1.476(5)
N2 C36 1.480(5)
N3 C63 1.480(5)
N4 C85 1.477(5)
C1 H1 1.0000
C2 C7 1.391(6)
C2 C3 1.402(6)
C3 C4 1.383(6)
C3 H3 0.9500
C4 C5 1.383(6)
C4 H4 0.9500
C5 C6 1.378(7)
C5 H5 0.9500
C6 C7 1.394(6)
C6 H6 0.9500
C7 H7 0.9500
C8 C13 1.394(6)
C8 C9 1.401(6)
C9 C10 1.379(7)
C9 H9 0.9500
C10 C11 1.389(7)
C10 H10 0.9500
C11 C12 1.383(7)
C11 H11 0.9500
C12 C13 1.389(6)
C12 H12 0.9500
C13 H13 0.9500
C14 C16 1.536(6)
C14 C15 1.541(6)
C14 C17 1.545(5)
C15 C22 1.540(6)
C15 H15A 0.9900
C15 H15B 0.9900
C16 C20 1.535(6)
C16 H16A 0.9900
C16 H16B 0.9900
C17 C18 1.535(6)
C17 H17A 0.9900
C17 H17B 0.9900
C18 C23 1.528(6)
C18 C19 1.540(6)
C18 H18 1.0000
C19 C20 1.532(6)
C19 H19A 0.9900
C19 H19B 0.9900
C20 C21 1.532(7)
C20 H20 1.0000
C21 C22 1.531(6)
C21 H21A 0.9900
C21 H21B 0.9900
C22 C23 1.527(6)
C22 H22 1.0000
C23 H23A 0.9900
C23 H23B 0.9900
C24 C29 1.392(6)
C24 C25 1.393(6)
C25 C26 1.395(6)
C25 H25 0.9500
C26 C27 1.378(6)
C26 H26 0.9500
C27 C28 1.375(7)
C27 H27 0.9500
C28 C29 1.401(6)
C28 H28 0.9500
C29 H29 0.9500
C30 C35 1.392(6)
C30 C31 1.405(6)
C31 C32 1.380(6)
C31 H31 0.9500
C32 C33 1.386(6)
C32 H32 0.9500
C33 C34 1.380(6)
C33 H33 0.9500
C34 C35 1.387(6)
C34 H34 0.9500
C35 H35 0.9500
C36 C38 1.537(5)
C36 C39 1.541(5)
C36 C37 1.551(6)
C37 C43 1.532(6)
C37 H37A 0.9900
C37 H37B 0.9900
C38 C41 1.540(6)
C38 H38A 0.9900
C38 H38B 0.9900
C39 C45 1.530(6)
C39 H39A 0.9900
C39 H39B 0.9900
C40 C45 1.527(6)
C40 C41 1.534(6)
C40 H40A 0.9900
C40 H40B 0.9900
C41 C42 1.530(6)
C41 H41 1.0000
C42 C43 1.532(6)
C42 H42A 0.9900
C42 H42B 0.9900
C43 C44 1.532(6)
C43 H43 1.0000
C44 C45 1.541(6)
C44 H44A 0.9900
C44 H44B 0.9900
C45 H45 1.0000
C46 C47 1.512(6)
C46 H46A 0.9900
C46 H46B 0.9900
C47 C48 1.523(6)
C47 H47A 0.9900
C47 H47B 0.9900
C48 C49 1.531(6)
C48 H48A 0.9900
C48 H48B 0.9900
C49 H49A 0.9900
C49 H49B 0.9900
C50 H50 1.0000
C51 C56 1.397(6)
C51 C52 1.397(6)
C52 C53 1.378(6)
C52 H52 0.9500
C53 C54 1.388(6)
C53 H53 0.9500
C54 C55 1.394(6)
C54 H54 0.9500
C55 C56 1.386(6)
C55 H55 0.9500
C56 H56 0.9500
C57 C62 1.392(6)
C57 C58 1.398(6)
C58 C59 1.389(6)
C58 H58 0.9500
C59 C60 1.384(7)
C59 H59 0.9500
C60 C61 1.392(7)
C60 H60 0.9500
C61 C62 1.397(6)
C61 H61 0.9500
C62 H62 0.9500
C63 C64 1.537(6)
C63 C66 1.541(6)
C63 C65 1.542(6)
C64 C67 1.536(6)
C64 H64A 0.9900
C64 H64B 0.9900
C65 C69 1.533(6)
C65 H65A 0.9900
C65 H65B 0.9900
C66 C71 1.529(6)
C66 H66A 0.9900
C66 H66B 0.9900
C67 C72 1.529(6)
C67 C68 1.539(6)
C67 H67 1.0000
C68 C69 1.530(6)
C68 H68A 0.9900
C68 H68B 0.9900
C69 C70 1.541(6)
C69 H69 1.0000
C70 C71 1.521(6)
C70 H70A 0.9900
C70 H70B 0.9900
C71 C72 1.538(6)
C71 H71 1.0000
C72 H72A 0.9900
C72 H72B 0.9900
C73 C74 1.400(6)
C73 C78 1.402(6)
C74 C75 1.375(6)
C74 H74 0.9500
C75 C76 1.397(6)
C75 H75 0.9500
C76 C77 1.374(6)
C76 H76 0.9500
C77 C78 1.389(6)
C77 H77 0.9500
C78 H78 0.9500
C79 C80 1.392(6)
C79 C84 1.405(6)
C80 C81 1.383(6)
C80 H80 0.9500
C81 C82 1.386(7)
C81 H81 0.9500
C82 C83 1.393(7)
C82 H82 0.9500
C83 C84 1.383(7)
C83 H83 0.9500
C84 H84 0.9500
C85 C87 1.527(5)
C85 C88 1.539(6)
C85 C86 1.540(6)
C86 C93 1.542(6)
C86 H86A 0.9900
C86 H86B 0.9900
C87 C89 1.540(6)
C87 H87A 0.9900
C87 H87B 0.9900
C88 C91 1.537(6)
C88 H88A 0.9900
C88 H88B 0.9900
C89 C90 1.520(6)
C89 C94 1.540(7)
C89 H89 1.0000
C90 C91 1.536(6)
C90 H90A 0.9900
C90 H90B 0.9900
C91 C92 1.531(6)
C91 H91 1.0000
C92 C93 1.532(6)
C92 H92A 0.9900
C92 H92B 0.9900
C93 C94 1.524(6)
C93 H93 1.0000
C94 H94A 0.9900
C94 H94B 0.9900
C95 C96 1.511(6)
C95 H95A 0.9900
C95 H95B 0.9900
C96 C97 1.523(7)
C96 H96A 0.9900
C96 H96B 0.9900
C97 C98 1.522(6)
C97 H97A 0.9900
C97 H97B 0.9900
C98 H98A 0.9900
C98 H98B 0.9900
C100 C99 1.511(7)
C100 C101 1.525(7)
C100 H10I 0.9900
C100 H10J 0.9900
C101 C102 1.526(7)
C101 H10K 0.9900
C101 H10L 0.9900
C102 O3 1.437(6)
C102 H10M 0.9900
C102 H10N 0.9900
C104 C103 1.513(8)
C104 C105 1.524(8)
C104 H10A 0.9900
C104 H10B 0.9900
C105 C106 1.465(8)
C105 H10C 0.9900
C105 H10D 0.9900
C106 O4 1.419(6)
C106 H10E 0.9900
C106 H10F 0.9900
O3 C99 1.422(6)
C99 H99A 0.9900
C99 H99B 0.9900
C107 C108 1.499(8)
C107 H10O 0.9900
C107 H10P 0.9900
C108 C109 1.523(8)
C108 H10Q 0.9900
C108 H10R 0.9900
C109 C110 1.506(7)
C109 H10S 0.9900
C109 H10T 0.9900
C110 H11A 0.9900
C110 H11B 0.9900
O4 C103 1.422(6)
C103 H10G 0.9900
C103 H10H 0.9900

loop_
_geom_torsion_atom_site_label_1
_geom_torsion_atom_site_label_2
_geom_torsion_atom_site_label_3
_geom_torsion_atom_site_label_4
_geom_torsion
N2 La1 O1 C46 130.5(3)
N1 La1 O1 C46 -65.4(3)
C1 La1 O1 C46 35.9(7)
I1 La1 O1 C46 30.6(3)
I2 La1 O1 C46 -147.2(3)
N2 La1 O1 C49 -51.6(3)
N1 La1 O1 C49 112.5(3)
C1 La1 O1 C49 -146.2(5)
I1 La1 O1 C49 -151.5(3)
I2 La1 O1 C49 30.6(3)
N3 La2 O2 C95 -128.3(3)
N4 La2 O2 C95 64.9(3)
C50 La2 O2 C95 -34.1(7)
I3 La2 O2 C95 -30.5(3)
I4 La2 O2 C95 148.0(3)
N3 La2 O2 C98 53.0(3)
N4 La2 O2 C98 -113.7(3)
C50 La2 O2 C98 147.3(5)
I3 La2 O2 C98 150.9(3)
I4 La2 O2 C98 -30.6(3)
C1 P1 N1 C14 159.2(4)
C8 P1 N1 C14 42.4(4)
C2 P1 N1 C14 -78.6(4)
C1 P1 N1 La1 -17.6(2)
C8 P1 N1 La1 -134.44(18)
C2 P1 N1 La1 104.59(19)
N2 La1 N1 C14 167.4(3)
O1 La1 N1 C14 2.4(3)
C1 La1 N1 C14 -165.4(3)
I1 La1 N1 C14 -85.6(3)
I2 La1 N1 C14 78.6(3)
N2 La1 N1 P1 -15.3(2)
O1 La1 N1 P1 179.70(13)
C1 La1 N1 P1 11.95(14)
I1 La1 N1 P1 91.74(15)
I2 La1 N1 P1 -104.10(15)
C1 P2 N2 C36 -167.4(4)
C30 P2 N2 C36 70.4(4)
C24 P2 N2 C36 -51.4(4)
C1 P2 N2 La1 5.5(2)
C30 P2 N2 La1 -116.64(18)
C24 P2 N2 La1 121.59(18)
N1 La1 N2 C36 -162.7(3)
O1 La1 N2 C36 2.6(3)
C1 La1 N2 C36 170.2(3)
I1 La1 N2 C36 92.3(3)
I2 La1 N2 C36 -73.8(3)
N1 La1 N2 P2 23.4(2)
O1 La1 N2 P2 -171.34(13)
C1 La1 N2 P2 -3.74(14)
I1 La1 N2 P2 -81.66(15)
I2 La1 N2 P2 112.20(15)
C50 P3 N3 C63 170.0(4)
C51 P3 N3 C63 -68.8(4)
C57 P3 N3 C63 53.1(4)
C50 P3 N3 La2 -5.0(2)
C51 P3 N3 La2 116.10(18)
C57 P3 N3 La2 -121.94(18)
N4 La2 N3 C63 162.1(3)
O2 La2 N3 C63 -5.5(3)
C50 La2 N3 C63 -172.3(3)
I3 La2 N3 C63 -94.0(3)
I4 La2 N3 C63 71.7(3)
N4 La2 N3 P3 -22.2(2)
O2 La2 N3 P3 170.27(13)
C50 La2 N3 P3 3.48(15)
I3 La2 N3 P3 81.75(15)
I4 La2 N3 P3 -112.54(15)
C50 P4 N4 C85 -158.2(4)
C73 P4 N4 C85 79.7(4)
C79 P4 N4 C85 -41.1(4)
C50 P4 N4 La2 19.1(2)
C73 P4 N4 La2 -103.04(18)
C79 P4 N4 La2 136.16(17)
N3 La2 N4 C85 -169.7(3)
O2 La2 N4 C85 -2.3(3)
C50 La2 N4 C85 164.6(3)
I3 La2 N4 C85 85.2(3)
I4 La2 N4 C85 -79.2(3)
N3 La2 N4 P4 12.6(2)
O2 La2 N4 P4 179.99(13)
C50 La2 N4 P4 -13.13(15)
I3 La2 N4 P4 -92.52(15)
I4 La2 N4 P4 103.11(15)
N2 P2 C1 P1 -87.4(4)
C30 P2 C1 P1 36.7(4)
C24 P2 C1 P1 153.3(3)
N2 P2 C1 La1 -4.53(17)
C30 P2 C1 La1 119.59(16)
C24 P2 C1 La1 -123.85(16)
N1 P1 C1 P2 97.5(4)
C8 P1 C1 P2 -142.2(3)
C2 P1 C1 P2 -26.3(4)
N1 P1 C1 La1 14.44(17)
C8 P1 C1 La1 134.68(16)
C2 P1 C1 La1 -109.36(17)
N2 La1 C1 P2 3.35(13)
N1 La1 C1 P2 -148.14(19)
O1 La1 C1 P2 104.2(5)
I1 La1 C1 P2 109.46(13)
I2 La1 C1 P2 -72.51(14)
N2 La1 C1 P1 140.77(19)
N1 La1 C1 P1 -10.72(13)
O1 La1 C1 P1 -118.4(5)
I1 La1 C1 P1 -113.12(13)
I2 La1 C1 P1 64.91(15)
N1 P1 C2 C7 -11.8(4)
C1 P1 C2 C7 106.4(4)
C8 P1 C2 C7 -136.5(3)
N1 P1 C2 C3 170.9(3)
C1 P1 C2 C3 -70.9(4)
C8 P1 C2 C3 46.2(4)
C7 C2 C3 C4 1.8(6)
P1 C2 C3 C4 179.1(3)
C2 C3 C4 C5 -0.3(6)
C3 C4 C5 C6 -0.9(7)
C4 C5 C6 C7 0.6(7)
C3 C2 C7 C6 -2.1(6)
P1 C2 C7 C6 -179.5(3)
C5 C6 C7 C2 0.9(6)
N1 P1 C8 C13 -103.7(4)
C1 P1 C8 C13 141.4(4)
C2 P1 C8 C13 21.8(4)
N1 P1 C8 C9 71.5(4)
C1 P1 C8 C9 -43.4(4)
C2 P1 C8 C9 -163.0(3)
C13 C8 C9 C10 -0.9(7)
P1 C8 C9 C10 -176.3(4)
C8 C9 C10 C11 -0.1(7)
C9 C10 C11 C12 0.4(7)
C10 C11 C12 C13 0.3(7)
C11 C12 C13 C8 -1.3(7)
C9 C8 C13 C12 1.5(6)
P1 C8 C13 C12 176.7(3)
P1 N1 C14 C16 70.7(5)
La1 N1 C14 C16 -112.9(3)
P1 N1 C14 C15 -171.4(3)
La1 N1 C14 C15 5.0(4)
P1 N1 C14 C17 -54.7(5)
La1 N1 C14 C17 121.7(3)
N1 C14 C15 C22 -179.5(3)
C16 C14 C15 C22 -57.6(4)
C17 C14 C15 C22 59.2(4)
N1 C14 C16 C20 174.0(4)
C15 C14 C16 C20 57.5(4)
C17 C14 C16 C20 -58.1(5)
N1 C14 C17 C18 -174.3(3)
C16 C14 C17 C18 57.8(4)
C15 C14 C17 C18 -58.4(4)
C14 C17 C18 C23 60.6(4)
C14 C17 C18 C19 -59.8(5)
C23 C18 C19 C20 -60.0(5)
C17 C18 C19 C20 60.8(5)
C18 C19 C20 C21 59.6(5)
C18 C19 C20 C16 -60.4(5)
C14 C16 C20 C19 60.0(5)
C14 C16 C20 C21 -59.9(5)
C19 C20 C21 C22 -59.6(4)
C16 C20 C21 C22 60.0(5)
C20 C21 C22 C23 59.3(5)
C20 C21 C22 C15 -58.7(5)
C14 C15 C22 C23 -59.8(5)
C14 C15 C22 C21 58.8(5)
C21 C22 C23 C18 -59.7(5)
C15 C22 C23 C18 58.4(5)
C17 C18 C23 C22 -60.2(5)
C19 C18 C23 C22 60.2(4)
N2 P2 C24 C29 102.3(4)
C1 P2 C24 C29 -142.5(4)
C30 P2 C24 C29 -23.4(4)
N2 P2 C24 C25 -72.5(4)
C1 P2 C24 C25 42.6(4)
C30 P2 C24 C25 161.8(3)
C29 C24 C25 C26 1.5(6)
P2 C24 C25 C26 176.6(3)
C24 C25 C26 C27 -0.3(7)
C25 C26 C27 C28 -0.2(7)
C26 C27 C28 C29 -0.5(7)
C25 C24 C29 C28 -2.1(7)
P2 C24 C29 C28 -177.0(3)
C27 C28 C29 C24 1.7(7)
N2 P2 C30 C35 25.5(4)
C1 P2 C30 C35 -93.6(4)
C24 P2 C30 C35 149.8(3)
N2 P2 C30 C31 -160.5(3)
C1 P2 C30 C31 80.4(4)
C24 P2 C30 C31 -36.1(4)
C35 C30 C31 C32 -3.1(6)
P2 C30 C31 C32 -177.1(3)
C30 C31 C32 C33 2.1(7)
C31 C32 C33 C34 0.7(7)
C32 C33 C34 C35 -2.7(6)
C33 C34 C35 C30 1.7(6)
C31 C30 C35 C34 1.1(6)
P2 C30 C35 C34 175.2(3)
P2 N2 C36 C38 -79.8(4)
La1 N2 C36 C38 108.1(3)
P2 N2 C36 C39 44.3(5)
La1 N2 C36 C39 -127.8(3)
P2 N2 C36 C37 162.5(3)
La1 N2 C36 C37 -9.7(4)
N2 C36 C37 C43 179.2(3)
C38 C36 C37 C43 58.9(4)
C39 C36 C37 C43 -57.8(4)
N2 C36 C38 C41 -173.3(3)
C39 C36 C38 C41 59.2(4)
C37 C36 C38 C41 -56.9(4)
N2 C36 C39 C45 175.5(4)
C38 C36 C39 C45 -58.6(5)
C37 C36 C39 C45 58.1(4)
C45 C40 C41 C42 -61.0(4)
C45 C40 C41 C38 60.2(5)
C36 C38 C41 C42 59.6(4)
C36 C38 C41 C40 -60.8(4)
C40 C41 C42 C43 59.4(4)
C38 C41 C42 C43 -61.1(4)
C36 C37 C43 C42 -60.8(4)
C36 C37 C43 C44 59.8(5)
C41 C42 C43 C37 60.6(4)
C41 C42 C43 C44 -59.8(5)
C37 C43 C44 C45 -59.1(5)
C42 C43 C44 C45 60.2(4)
C41 C40 C45 C39 -59.1(5)
C41 C40 C45 C44 61.5(5)
C36 C39 C45 C40 59.0(5)
C36 C39 C45 C44 -60.9(5)
C43 C44 C45 C40 -60.6(4)
C43 C44 C45 C39 59.8(5)
C49 O1 C46 C47 -28.8(4)
La1 O1 C46 C47 149.5(3)
O1 C46 C47 C48 38.4(4)
C46 C47 C48 C49 -32.6(4)
C46 O1 C49 C48 7.4(4)
La1 O1 C49 C48 -170.7(2)
C47 C48 C49 O1 16.4(4)
N3 P3 C50 P4 89.7(4)
C51 P3 C50 P4 -34.1(4)
C57 P3 C50 P4 -149.4(3)
N3 P3 C50 La2 4.19(17)
C51 P3 C50 La2 -119.65(16)
C57 P3 C50 La2 125.10(16)
N4 P4 C50 P3 -101.8(4)
C73 P4 C50 P3 21.7(4)
C79 P4 C50 P3 137.5(4)
N4 P4 C50 La2 -15.97(18)
C73 P4 C50 La2 107.58(17)
C79 P4 C50 La2 -136.67(16)
N3 La2 C50 P3 -3.12(13)
N4 La2 C50 P3 150.2(2)
O2 La2 C50 P3 -104.0(5)
I3 La2 C50 P3 -107.57(14)
I4 La2 C50 P3 73.79(15)
N3 La2 C50 P4 -141.5(2)
N4 La2 C50 P4 11.89(13)
O2 La2 C50 P4 117.7(5)
I3 La2 C50 P4 114.08(15)
I4 La2 C50 P4 -64.56(16)
N3 P3 C51 C56 -26.7(4)
C50 P3 C51 C56 91.0(4)
C57 P3 C51 C56 -152.7(3)
N3 P3 C51 C52 159.9(3)
C50 P3 C51 C52 -82.5(4)
C57 P3 C51 C52 33.9(4)
C56 C51 C52 C53 1.1(6)
P3 C51 C52 C53 174.6(3)
C51 C52 C53 C54 0.1(6)
C52 C53 C54 C55 -1.5(7)
C53 C54 C55 C56 1.6(6)
C54 C55 C56 C51 -0.4(6)
C52 C51 C56 C55 -1.0(6)
P3 C51 C56 C55 -174.5(3)
N3 P3 C57 C62 -93.0(4)
C50 P3 C57 C62 152.0(3)
C51 P3 C57 C62 33.7(4)
N3 P3 C57 C58 83.0(4)
C50 P3 C57 C58 -31.9(4)
C51 P3 C57 C58 -150.2(3)
C62 C57 C58 C59 -0.6(6)
P3 C57 C58 C59 -176.8(3)
C57 C58 C59 C60 1.5(7)
C58 C59 C60 C61 -1.1(7)
C59 C60 C61 C62 -0.2(6)
C58 C57 C62 C61 -0.7(6)
P3 C57 C62 C61 175.4(3)
C60 C61 C62 C57 1.1(6)
P3 N3 C63 C64 -44.7(5)
La2 N3 C63 C64 129.7(3)
P3 N3 C63 C66 -162.9(3)
La2 N3 C63 C66 11.6(4)
P3 N3 C63 C65 80.1(5)
La2 N3 C63 C65 -105.5(3)
N3 C63 C64 C67 -175.3(4)
C66 C63 C64 C67 -58.4(5)
C65 C63 C64 C67 57.8(5)
N3 C63 C65 C69 173.4(3)
C64 C63 C65 C69 -58.3(4)
C66 C63 C65 C69 57.8(4)
N3 C63 C66 C71 -178.2(3)
C64 C63 C66 C71 58.7(4)
C65 C63 C66 C71 -58.0(4)
C63 C64 C67 C72 61.0(5)
C63 C64 C67 C68 -59.2(5)
C72 C67 C68 C69 -62.0(4)
C64 C67 C68 C69 58.6(5)
C67 C68 C69 C65 -58.5(4)
C67 C68 C69 C70 61.0(4)
C63 C65 C69 C68 59.6(4)
C63 C65 C69 C70 -60.0(4)
C68 C69 C70 C71 -59.5(4)
C65 C69 C70 C71 60.8(4)
C69 C70 C71 C66 -60.4(4)
C69 C70 C71 C72 58.8(4)
C63 C66 C71 C70 60.1(4)
C63 C66 C71 C72 -60.0(5)
C64 C67 C72 C71 -60.6(5)
C68 C67 C72 C71 60.6(4)
C70 C71 C72 C67 -59.5(4)
C66 C71 C72 C67 59.6(5)
N4 P4 C73 C74 -170.2(3)
C50 P4 C73 C74 72.4(4)
C79 P4 C73 C74 -45.0(4)
N4 P4 C73 C78 11.6(4)
C50 P4 C73 C78 -105.8(3)
C79 P4 C73 C78 136.8(3)
C78 C73 C74 C75 -2.7(6)
P4 C73 C74 C75 179.1(3)
C73 C74 C75 C76 1.5(6)
C74 C75 C76 C77 0.8(6)
C75 C76 C77 C78 -1.8(6)
C76 C77 C78 C73 0.6(6)
C74 C73 C78 C77 1.7(6)
P4 C73 C78 C77 179.9(3)
N4 P4 C79 C80 105.4(4)
C50 P4 C79 C80 -140.3(4)
C73 P4 C79 C80 -20.3(4)
N4 P4 C79 C84 -73.8(4)
C50 P4 C79 C84 40.6(4)
C73 P4 C79 C84 160.6(3)
C84 C79 C80 C81 -3.4(7)
P4 C79 C80 C81 177.5(3)
C79 C80 C81 C82 1.6(7)
C80 C81 C82 C83 0.7(7)
C81 C82 C83 C84 -1.1(7)
C82 C83 C84 C79 -0.8(7)
C80 C79 C84 C83 3.0(7)
P4 C79 C84 C83 -177.8(4)
P4 N4 C85 C87 -69.4(5)
La2 N4 C85 C87 113.7(3)
P4 N4 C85 C88 55.5(5)
La2 N4 C85 C88 -121.4(3)
P4 N4 C85 C86 173.1(3)
La2 N4 C85 C86 -3.9(4)
N4 C85 C86 C93 179.8(3)
C87 C85 C86 C93 59.0(5)
C88 C85 C86 C93 -59.0(4)
N4 C85 C87 C89 -174.1(3)
C88 C85 C87 C89 58.8(5)
C86 C85 C87 C89 -58.5(5)
N4 C85 C88 C91 174.1(3)
C87 C85 C88 C91 -59.0(4)
C86 C85 C88 C91 58.4(4)
C85 C87 C89 C90 -60.0(5)
C85 C87 C89 C94 60.7(5)
C87 C89 C90 C91 60.6(5)
C94 C89 C90 C91 -59.6(5)
C89 C90 C91 C92 60.3(5)
C89 C90 C91 C88 -60.7(5)
C85 C88 C91 C92 -60.2(4)
C85 C88 C91 C90 59.7(4)
C90 C91 C92 C93 -60.2(5)
C88 C91 C92 C93 59.7(4)
C91 C92 C93 C94 60.5(5)
C91 C92 C93 C86 -58.7(5)
C85 C86 C93 C94 -60.5(5)
C85 C86 C93 C92 59.9(5)
C92 C93 C94 C89 -59.2(5)
C86 C93 C94 C89 60.5(5)
C90 C89 C94 C93 58.8(5)
C87 C89 C94 C93 -61.3(5)
C98 O2 C95 C96 30.4(4)
La2 O2 C95 C96 -148.5(3)
O2 C95 C96 C97 -38.9(4)
C95 C96 C97 C98 32.9(4)
C95 O2 C98 C97 -9.0(5)
La2 O2 C98 C97 169.8(2)
C96 C97 C98 O2 -15.6(4)
C99 C100 C101 C102 -30.0(5)
C100 C101 C102 O3 16.1(5)
C103 C104 C105 C106 -7.6(8)
C104 C105 C106 O4 -13.6(8)
C101 C102 O3 C99 5.3(5)
C102 O3 C99 C100 -25.0(5)
C101 C100 C99 O3 34.3(5)
C110 O5 C107 C108 -15.3(7)
O5 C107 C108 C109 32.3(6)
C107 C108 C109 C110 -36.5(6)
C107 O5 C110 C109 -8.6(6)
C108 C109 C110 O5 28.4(6)
C105 C106 O4 C103 31.0(7)
C106 O4 C103 C104 -35.6(5)
C105 C104 C103 O4 26.2(6)
